data_4501973
loop_
_publ_author_name
'Thu\'ery, Pierre'
'Masci, Bernardo'

_publ_section_title
;
 Two- and Three-Dimensional Assemblies Formed by Alkali Metal
 (Li+&#x2212;Cs+) and Ba2+Ions with
 Bicyclo[2.2.2]oct-7-ene-2,3,5,6-tetracarboxylic Acid
;
_journal_issue 9
_journal_name_full 'Crystal Growth &amp; Design'
_journal_page_first 4109
_journal_paper_doi 10.1021/cg100785r
_journal_volume 10
_journal_year 2010
_chemical_formula_sum 'C12 H16 K2 O11'
_chemical_formula_weight 414.45
_space_group_IT_number 2
_symmetry_cell_setting triclinic
_symmetry_space_group_name_Hall '-P 1'
_symmetry_space_group_name_H-M 'P -1'
_atom_sites_solution_hydrogens geom
_atom_sites_solution_primary direct
_atom_sites_solution_secondary difmap
_audit_creation_method SHELXL-97
_cell_angle_alpha 105.160(4)
_cell_angle_beta 91.515(5)
_cell_angle_gamma 94.437(4)
_cell_formula_units_Z 2
_cell_length_a 8.0763(6)
_cell_length_b 9.5108(6)
_cell_length_c 10.4739(9)
_cell_measurement_reflns_used 33527
_cell_measurement_temperature 150(2)
_cell_measurement_theta_max 25.68
_cell_measurement_theta_min 2.53
_cell_volume 773.29(10)
_computing_cell_refinement 'HKL2000 (Otwinowski & Minor, 1997)'
_computing_data_collection 'COLLECT (Nonius, 1998)'
_computing_data_reduction 'HKL2000 (Otwinowski & Minor, 1997)'
_computing_molecular_graphics 'SHELXTL (Sheldrick, 2008)'
_computing_publication_material 'SHELXTL (Sheldrick, 2008); PLATON (Spek, 2003)'
_computing_structure_refinement 'SHELXL-97 (Sheldrick, 2008)'
_computing_structure_solution 'SHELXS-97 (Sheldrick, 2008)'
_diffrn_ambient_temperature 150(2)
_diffrn_measured_fraction_theta_full 0.998
_diffrn_measured_fraction_theta_max 0.998
_diffrn_measurement_device_type 'Nonius Kappa-CCD area-detector diffractometer'
_diffrn_measurement_method 'two \f and nine \w scans with 2\% steps (573 frames)'
_diffrn_radiation_monochromator graphite
_diffrn_radiation_source 'fine-focus sealed tube'
_diffrn_radiation_type MoK\a
_diffrn_radiation_wavelength 0.71073
_diffrn_reflns_av_R_equivalents 0.0429
_diffrn_reflns_av_sigmaI/netI 0.0481
_diffrn_reflns_limit_h_max 9
_diffrn_reflns_limit_h_min -9
_diffrn_reflns_limit_k_max 11
_diffrn_reflns_limit_k_min -11
_diffrn_reflns_limit_l_max 12
_diffrn_reflns_limit_l_min -12
_diffrn_reflns_number 33527
_diffrn_reflns_theta_full 25.68
_diffrn_reflns_theta_max 25.68
_diffrn_reflns_theta_min 2.53
_diffrn_standards_decay_% 0
_diffrn_standards_interval_time 0
_diffrn_standards_number 0
_exptl_absorpt_coefficient_mu 0.674
_exptl_absorpt_correction_T_max 0.960
_exptl_absorpt_correction_T_min 0.760
_exptl_absorpt_correction_type multi-scan
_exptl_absorpt_process_details 'SCALEPACK (Otwinowski & Minor, 1997)'
_exptl_crystal_colour colourless
_exptl_crystal_density_diffrn 1.780
_exptl_crystal_density_method 'not measured'
_exptl_crystal_description platelet
_exptl_crystal_F_000 428
_exptl_crystal_size_max 0.22
_exptl_crystal_size_mid 0.15
_exptl_crystal_size_min 0.06
_refine_diff_density_max 0.292
_refine_diff_density_min -0.368
_refine_diff_density_rms 0.060
_refine_ls_extinction_method none
_refine_ls_goodness_of_fit_ref 1.028
_refine_ls_hydrogen_treatment constr
_refine_ls_matrix_type full
_refine_ls_number_parameters 226
_refine_ls_number_reflns 2932
_refine_ls_number_restraints 0
_refine_ls_restrained_S_all 1.028
_refine_ls_R_factor_all 0.0408
_refine_ls_R_factor_gt 0.0322
_refine_ls_shift/su_max 0.001
_refine_ls_shift/su_mean 0.000
_refine_ls_structure_factor_coef Fsqd
_refine_ls_weighting_details 'calc w=1/[\s^2^(Fo^2^)+(0.0392P)^2^+0.2359P] where P=(Fo^2^+2Fc^2^)/3'
_refine_ls_weighting_scheme calc
_refine_ls_wR_factor_gt 0.0782
_refine_ls_wR_factor_ref 0.0817
_reflns_number_gt 2516
_reflns_number_total 2932
_reflns_threshold_expression >2sigma(I)
_cod_data_source_file cg100785r_si_002.cif
_cod_data_source_block 5
_cod_database_code 4501973

loop_
_symmetry_equiv_pos_as_xyz
'x, y, z'
'-x, -y, -z'

loop_
_atom_site_label
_atom_site_type_symbol
_atom_site_fract_x
_atom_site_fract_y
_atom_site_fract_z
_atom_site_U_iso_or_equiv
_atom_site_adp_type
_atom_site_occupancy
_atom_site_symmetry_multiplicity
_atom_site_calc_flag
_atom_site_refinement_flags
K1 K 0.17914(5) 0.26417(5) 0.24554(4) 0.02378(13) Uani 1 1 d .
K2 K -0.29411(5) 0.20697(5) 0.32550(5) 0.02660(13) Uani 1 1 d .
O1 O -0.03218(17) 0.01399(15) 0.25040(15) 0.0283(3) Uani 1 1 d .
O2 O -0.09860(16) -0.14089(15) 0.37074(14) 0.0250(3) Uani 1 1 d .
H2 H -0.1779 -0.0724 0.4158 0.030 Uiso 1 1 d R
O3 O 0.36286(17) 0.09825(14) 0.37274(13) 0.0241(3) Uani 1 1 d .
O4 O 0.27127(16) -0.04361(15) 0.50018(13) 0.0243(3) Uani 1 1 d .
O5 O 0.47852(15) -0.29503(15) -0.15130(13) 0.0228(3) Uani 1 1 d .
O6 O 0.67719(15) -0.32328(14) -0.01310(13) 0.0216(3) Uani 1 1 d .
O7 O 0.10492(16) -0.38960(15) -0.20201(14) 0.0240(3) Uani 1 1 d .
O8 O 0.24424(15) -0.56900(14) -0.16693(13) 0.0213(3) Uani 1 1 d .
H8 H 0.2812 -0.6046 -0.0906 0.026 Uiso 1 1 d R
O9 O 0.00051(17) 0.32853(16) 0.47460(15) 0.0286(3) Uani 1 1 d .
H9A H 0.0244 0.2766 0.5347 0.034 Uiso 1 1 d R
H9B H -0.0545 0.3903 0.5221 0.034 Uiso 1 1 d R
O10 O 0.29560(17) 0.53030(16) 0.43164(16) 0.0320(3) Uani 1 1 d .
H10A H 0.3133 0.4724 0.4880 0.038 Uiso 1 1 d R
H10B H 0.3972 0.5678 0.4117 0.038 Uiso 1 1 d R
O11 O 0.39228(16) 0.34514(15) 0.58645(14) 0.0271(3) Uani 1 1 d .
H11A H 0.3672 0.2568 0.5371 0.033 Uiso 1 1 d R
H11B H 0.3308 0.3565 0.6587 0.033 Uiso 1 1 d R
C1 C 0.1121(2) -0.2064(2) 0.22081(19) 0.0187(4) Uani 1 1 d .
H1 H 0.0780 -0.2993 0.2405 0.022 Uiso 1 1 calc R
C2 C 0.2977(2) -0.1612(2) 0.27564(19) 0.0194(4) Uani 1 1 d .
H2A H 0.3333 -0.2406 0.3107 0.023 Uiso 1 1 calc R
C3 C 0.4080(2) -0.1544(2) 0.15850(18) 0.0187(4) Uani 1 1 d .
H3 H 0.5225 -0.1180 0.1903 0.022 Uiso 1 1 calc R
C4 C 0.4015(2) -0.3131(2) 0.06578(18) 0.0176(4) Uani 1 1 d .
H4 H 0.4400 -0.3770 0.1181 0.021 Uiso 1 1 calc R
C5 C 0.2155(2) -0.3646(2) 0.01963(18) 0.0184(4) Uani 1 1 d .
H5 H 0.1803 -0.4373 0.0669 0.022 Uiso 1 1 calc R
C6 C 0.1075(2) -0.2356(2) 0.06813(19) 0.0190(4) Uani 1 1 d .
H6 H -0.0068 -0.2616 0.0308 0.023 Uiso 1 1 calc R
C7 C -0.0120(2) -0.0988(2) 0.28169(19) 0.0195(4) Uani 1 1 d .
C8 C 0.3148(2) -0.0234(2) 0.38975(19) 0.0196(4) Uani 1 1 d .
C9 C 0.5238(2) -0.31271(19) -0.04374(19) 0.0189(4) Uani 1 1 d .
C10 C 0.1862(2) -0.4402(2) -0.12647(19) 0.0196(4) Uani 1 1 d .
C11 C 0.1825(2) -0.1023(2) 0.03214(19) 0.0210(4) Uani 1 1 d .
H11 H 0.1260 -0.0548 -0.0205 0.025 Uiso 1 1 calc R
C12 C 0.3359(2) -0.0581(2) 0.08174(19) 0.0208(4) Uani 1 1 d .
H12 H 0.3942 0.0255 0.0702 0.025 Uiso 1 1 calc R

loop_
_atom_site_aniso_label
_atom_site_aniso_U_11
_atom_site_aniso_U_22
_atom_site_aniso_U_33
_atom_site_aniso_U_23
_atom_site_aniso_U_13
_atom_site_aniso_U_12
K1 0.0225(2) 0.0255(2) 0.0257(2) 0.00985(19) 0.00451(17) 0.00467(17)
K2 0.0246(2) 0.0306(3) 0.0289(3) 0.0146(2) 0.00198(18) 0.00446(18)
O1 0.0319(7) 0.0248(8) 0.0334(8) 0.0132(7) 0.0136(6) 0.0110(6)
O2 0.0267(7) 0.0247(7) 0.0269(8) 0.0098(6) 0.0126(6) 0.0080(6)
O3 0.0318(7) 0.0182(7) 0.0215(7) 0.0039(6) 0.0014(6) 0.0023(6)
O4 0.0288(7) 0.0260(7) 0.0192(7) 0.0063(6) 0.0069(6) 0.0076(6)
O5 0.0224(6) 0.0280(7) 0.0199(7) 0.0088(6) 0.0034(6) 0.0039(6)
O6 0.0177(6) 0.0260(7) 0.0235(7) 0.0098(6) 0.0037(5) 0.0051(5)
O7 0.0229(7) 0.0276(7) 0.0230(7) 0.0087(6) 0.0002(5) 0.0050(6)
O8 0.0247(7) 0.0206(7) 0.0188(7) 0.0045(6) 0.0022(5) 0.0054(5)
O9 0.0300(7) 0.0309(8) 0.0280(8) 0.0118(7) 0.0047(6) 0.0070(6)
O10 0.0257(7) 0.0323(8) 0.0416(9) 0.0162(7) 0.0049(6) 0.0023(6)
O11 0.0282(7) 0.0259(8) 0.0255(8) 0.0042(6) 0.0056(6) -0.0011(6)
C1 0.0191(9) 0.0181(9) 0.0190(10) 0.0049(8) 0.0038(7) 0.0016(7)
C2 0.0201(9) 0.0199(9) 0.0198(10) 0.0070(8) 0.0033(8) 0.0052(7)
C3 0.0178(8) 0.0182(9) 0.0193(10) 0.0031(8) 0.0034(7) 0.0018(7)
C4 0.0176(9) 0.0186(9) 0.0178(10) 0.0061(8) 0.0030(7) 0.0034(7)
C5 0.0181(9) 0.0181(9) 0.0196(10) 0.0058(8) 0.0033(7) 0.0028(7)
C6 0.0172(8) 0.0212(10) 0.0188(10) 0.0050(8) 0.0025(7) 0.0037(7)
C7 0.0181(9) 0.0215(10) 0.0178(9) 0.0039(8) 0.0010(7) 0.0005(7)
C8 0.0154(8) 0.0240(10) 0.0201(10) 0.0056(8) 0.0008(7) 0.0068(7)
C9 0.0218(9) 0.0140(9) 0.0203(10) 0.0031(8) 0.0033(7) 0.0025(7)
C10 0.0163(8) 0.0213(10) 0.0222(10) 0.0075(8) 0.0036(7) 0.0006(7)
C11 0.0267(10) 0.0212(10) 0.0187(10) 0.0087(8) 0.0064(8) 0.0099(8)
C12 0.0246(10) 0.0176(9) 0.0209(10) 0.0050(8) 0.0103(8) 0.0043(7)

loop_
_atom_type_symbol
_atom_type_description
_atom_type_scat_dispersion_real
_atom_type_scat_dispersion_imag
_atom_type_scat_source
C C 0.0033 0.0016 'International Tables Vol C Tables 4.2.6.8 and 6.1.1.4'
H H 0.0000 0.0000 'International Tables Vol C Tables 4.2.6.8 and 6.1.1.4'
O O 0.0106 0.0060 'International Tables Vol C Tables 4.2.6.8 and 6.1.1.4'
K K 0.2009 0.2494 'International Tables Vol C Tables 4.2.6.8 and 6.1.1.4'

loop_
_geom_angle_atom_site_label_1
_geom_angle_atom_site_label_2
_geom_angle_atom_site_label_3
_geom_angle
_geom_angle_site_symmetry_1
_geom_angle_site_symmetry_3
O7 K1 O9 69.82(4) 2 .
O7 K1 O3 152.50(4) 2 .
O9 K1 O3 85.75(4) . .
O7 K1 O1 86.52(4) 2 .
O9 K1 O1 71.23(4) . .
O3 K1 O1 73.39(4) . .
O7 K1 O10 88.83(4) 2 .
O9 K1 O10 65.94(4) . .
O3 K1 O10 92.63(4) . .
O1 K1 O10 135.78(4) . .
O7 K1 O6 91.41(4) 2 2_655
O9 K1 O6 154.89(4) . 2_655
O3 K1 O6 115.48(4) . 2_655
O1 K1 O6 125.81(4) . 2_655
O10 K1 O6 98.23(4) . 2_655
O7 K1 O5 131.56(4) 2 2_655
O9 K1 O5 141.70(4) . 2_655
O3 K1 O5 75.69(4) . 2_655
O1 K1 O5 131.47(4) . 2_655
O10 K1 O5 81.54(4) . 2_655
O6 K1 O5 44.23(3) 2_655 2_655
O5 K2 O4 148.88(4) 2 2_556
O5 K2 O9 132.61(4) 2 .
O4 K2 O9 76.85(4) 2_556 .
O5 K2 O7 68.24(4) 2 2
O4 K2 O7 142.78(4) 2_556 2
O9 K2 O7 68.66(4) . 2
O5 K2 O1 123.26(4) 2 .
O4 K2 O1 71.02(4) 2_556 .
O9 K2 O1 69.99(4) . .
O7 K2 O1 84.11(4) 2 .
O5 K2 O3 77.63(4) 2 1_455
O4 K2 O3 71.86(4) 2_556 1_455
O9 K2 O3 138.06(4) . 1_455
O7 K2 O3 145.04(4) 2 1_455
O1 K2 O3 122.47(4) . 1_455
O5 K2 O10 100.63(4) 2 2_566
O4 K2 O10 86.18(4) 2_556 2_566
O9 K2 O10 59.04(4) . 2_566
O7 K2 O10 87.84(4) 2 2_566
O1 K2 O10 127.69(4) . 2_566
O3 K2 O10 91.29(4) 1_455 2_566
C7 O1 K1 134.22(12) . .
C7 O1 K2 127.92(11) . .
K1 O1 K2 87.48(4) . .
C7 O2 H2 115.6 . .
C8 O3 K1 126.01(11) . .
C8 O3 K2 128.04(11) . 1_655
K1 O3 K2 99.64(4) . 1_655
C8 O4 K2 146.75(11) . 2_556
C9 O5 K2 158.26(12) . 2
C9 O5 K1 95.10(11) . 2_655
K2 O5 K1 102.85(4) 2 2_655
C9 O6 K1 97.92(10) . 2_655
C10 O7 K1 147.14(12) . 2
C10 O7 K2 114.30(11) . 2
K1 O7 K2 90.94(4) 2 2
C10 O8 H8 111.0 . .
K1 O9 K2 90.21(5) . .
K1 O9 H9A 115.0 . .
K2 O9 H9A 110.6 . .
K1 O9 H9B 144.3 . .
K2 O9 H9B 88.2 . .
H9A O9 H9B 98.8 . .
K1 O10 K2 158.19(5) . 2_566
K1 O10 H10A 85.0 . .
K2 O10 H10A 88.6 2_566 .
K1 O10 H10B 112.5 . .
K2 O10 H10B 89.3 2_566 .
H10A O10 H10B 108.4 . .
H11A O11 H11B 107.3 . .
C7 C1 C6 111.24(14) . .
C7 C1 C2 115.11(16) . .
C6 C1 C2 108.51(14) . .
C7 C1 H1 107.2 . .
C6 C1 H1 107.2 . .
C2 C1 H1 107.2 . .
C8 C2 C3 114.44(15) . .
C8 C2 C1 112.58(14) . .
C3 C2 C1 108.75(15) . .
C8 C2 H2A 106.9 . .
C3 C2 H2A 106.9 . .
C1 C2 H2A 106.9 . .
C12 C3 C2 109.41(14) . .
C12 C3 C4 108.24(15) . .
C2 C3 C4 106.96(14) . .
C12 C3 H3 110.7 . .
C2 C3 H3 110.7 . .
C4 C3 H3 110.7 . .
C9 C4 C3 108.08(14) . .
C9 C4 C5 116.50(15) . .
C3 C4 C5 107.95(14) . .
C9 C4 H4 108.0 . .
C3 C4 H4 108.0 . .
C5 C4 H4 108.0 . .
C10 C5 C6 113.29(15) . .
C10 C5 C4 115.05(14) . .
C6 C5 C4 109.39(15) . .
C10 C5 H5 106.1 . .
C6 C5 H5 106.1 . .
C4 C5 H5 106.1 . .
C11 C6 C5 110.12(14) . .
C11 C6 C1 109.37(16) . .
C5 C6 C1 105.08(14) . .
C11 C6 H6 110.7 . .
C5 C6 H6 110.7 . .
C1 C6 H6 110.7 . .
O1 C7 O2 122.90(17) . .
O1 C7 C1 124.47(16) . .
O2 C7 C1 112.63(15) . .
O3 C8 O4 124.40(19) . .
O3 C8 C2 121.53(16) . .
O4 C8 C2 114.04(16) . .
O5 C9 O6 122.51(16) . .
O5 C9 C4 121.57(16) . .
O6 C9 C4 115.80(16) . .
O7 C10 O8 121.33(18) . .
O7 C10 C5 122.66(16) . .
O8 C10 C5 115.88(15) . .
C12 C11 C6 114.31(16) . .
C12 C11 H11 122.8 . .
C6 C11 H11 122.8 . .
C11 C12 C3 114.45(16) . .
C11 C12 H12 122.8 . .
C3 C12 H12 122.8 . .

loop_
_geom_bond_atom_site_label_1
_geom_bond_atom_site_label_2
_geom_bond_distance
_geom_bond_site_symmetry_2
K1 O7 2.7471(13) 2
K1 O9 2.7863(15) .
K1 O3 2.7972(13) .
K1 O1 2.8314(14) .
K1 O10 2.8364(17) .
K1 O6 2.8903(13) 2_655
K1 O5 2.9791(13) 2_655
K1 C12 3.4504(19) .
K2 O5 2.6640(13) 2
K2 O4 2.7004(13) 2_556
K2 O9 2.8055(15) .
K2 O7 2.8095(13) 2
K2 O1 2.8976(13) .
K2 O3 2.9809(14) 1_455
K2 O10 3.0653(17) 2_566
K2 C10 3.4991(18) 2
O1 C7 1.222(2) .
O2 C7 1.306(2) .
O2 H2 0.9882 .
O3 C8 1.250(2) .
O3 K2 2.9810(14) 1_655
O4 C8 1.275(2) .
O4 K2 2.7004(13) 2_556
O5 C9 1.232(2) .
O5 K2 2.6640(13) 2
O5 K1 2.9791(13) 2_655
O6 C9 1.290(2) .
O6 K1 2.8903(13) 2_655
O7 C10 1.229(2) .
O7 K1 2.7471(13) 2
O7 K2 2.8095(13) 2
O8 C10 1.314(2) .
O8 H8 0.9944 .
O9 H9A 0.9204 .
O9 H9B 0.8304 .
O10 K2 3.0653(17) 2_566
O10 H10A 0.9223 .
O10 H10B 0.9203 .
O11 H11A 0.8692 .
O11 H11B 0.9035 .
C1 C7 1.520(3) .
C1 C6 1.549(3) .
C1 C2 1.577(2) .
C1 H1 0.9800 .
C2 C8 1.520(3) .
C2 C3 1.547(2) .
C2 H2A 0.9800 .
C3 C12 1.506(2) .
C3 C4 1.563(3) .
C3 H3 0.9800 .
C4 C9 1.534(2) .
C4 C5 1.567(2) .
C4 H4 0.9800 .
C5 C10 1.515(3) .
C5 C6 1.545(2) .
C5 H5 0.9800 .
C6 C11 1.504(2) .
C6 H6 0.9800 .
C11 C12 1.323(3) .
C11 H11 0.9300 .
C12 H12 0.9300 .

loop_
_geom_hbond_atom_site_label_D
_geom_hbond_atom_site_label_H
_geom_hbond_atom_site_label_A
_geom_hbond_distance_DH
_geom_hbond_distance_HA
_geom_hbond_distance_DA
_geom_hbond_angle_DHA
_geom_hbond_site_symmetry_A
O2 H2 O4 0.99 1.49 2.4676(18) 169.7 2_556
O8 H8 O6 0.99 1.47 2.4608(17) 172.0 2_645
O9 H9A O2 0.92 1.94 2.8460(18) 167.5 2_556
O9 H9B O10 0.83 2.16 2.9013(19) 148.0 2_566
O10 H10A O11 0.92 1.92 2.8247(19) 168.1 .
O10 H10B O11 0.92 1.83 2.7339(19) 166.8 2_666
O11 H11A O3 0.87 1.97 2.778(2) 154.8 .
O11 H11B O8 0.90 1.95 2.8248(19) 163.2 1_566
